data_4023489
loop_
_publ_author_name
'Young Tak Lee'
'Young Keun Chung'

_publ_section_title
;
 Silver(I)-Catalyzed Facile Synthesis of Pyrazoles
 From Propargyl N-Sulfonylhydrazones
;
_journal_name_full 'Journal of Organic Chemistry'
_journal_page_first 4698
_journal_page_last 4701
_journal_paper_doi 10.1021/jo800663g
_journal_volume 73
_journal_year 2008
_chemical_formula_sum 'C10 H12 N2 O2 S'
_chemical_formula_weight 224.28
_chemical_name_systematic
;
 ?
;
_space_group_IT_number 14
_symmetry_cell_setting monoclinic
_symmetry_space_group_name_Hall '-P 2ybc'
_symmetry_space_group_name_H-M 'P 1 21/c 1'
_atom_sites_solution_hydrogens geom
_atom_sites_solution_primary direct
_atom_sites_solution_secondary difmap
_audit_creation_method SHELXL-97
_cell_angle_alpha 90.00
_cell_angle_beta 112.576(2)
_cell_angle_gamma 90.00
_cell_formula_units_Z 4
_cell_length_a 7.5334(3)
_cell_length_b 18.0992(10)
_cell_length_c 8.4620(4)
_cell_measurement_reflns_used 3857
_cell_measurement_temperature 293(2)
_cell_measurement_theta_max 27.485
_cell_measurement_theta_min 0.998
_cell_volume 1065.37(9)
_computing_cell_refinement 'HKL Scalepack (Otwinowski & Minor 1997)'
_computing_data_collection 'Collect (Bruker AXS BV, 1997-2004)'
_computing_data_reduction 'HKL Denzo and Scalepack (Otwinowski & Minor 1997)'
_computing_molecular_graphics ORTEP3
_computing_structure_refinement 'SHELXL-97 (Sheldrick, 1997)'
_computing_structure_solution 'SHELXS-97 (Sheldrick, 1990)'
_diffrn_ambient_temperature 293(2)
_diffrn_detector_area_resol_mean 9
_diffrn_measured_fraction_theta_full 0.991
_diffrn_measured_fraction_theta_max 0.991
_diffrn_measurement_device_type KappaCCD
_diffrn_measurement_method CCD
_diffrn_radiation_monochromator graphite
_diffrn_radiation_source 'fine-focus sealed tube'
_diffrn_radiation_type MoK\a
_diffrn_radiation_wavelength 0.71073
_diffrn_reflns_av_R_equivalents 0.0171
_diffrn_reflns_av_sigmaI/netI 0.0284
_diffrn_reflns_limit_h_max 9
_diffrn_reflns_limit_h_min -9
_diffrn_reflns_limit_k_max 23
_diffrn_reflns_limit_k_min -21
_diffrn_reflns_limit_l_max 10
_diffrn_reflns_limit_l_min -10
_diffrn_reflns_number 4156
_diffrn_reflns_theta_full 27.47
_diffrn_reflns_theta_max 27.47
_diffrn_reflns_theta_min 2.84
_exptl_absorpt_coefficient_mu 0.285
_exptl_absorpt_correction_T_max 0.9194
_exptl_absorpt_correction_T_min 0.9194
_exptl_absorpt_correction_type empirical
_exptl_absorpt_process_details 'R. H. Blessing, Acta Crystallogr., Sect A 1995, 51, 33-38.'
_exptl_crystal_colour Colorless
_exptl_crystal_density_diffrn 1.398
_exptl_crystal_density_method 'not measured'
_exptl_crystal_description prism
_exptl_crystal_F_000 472
_exptl_crystal_size_max 0.30
_exptl_crystal_size_mid 0.30
_exptl_crystal_size_min 0.30
_refine_diff_density_max 0.274
_refine_diff_density_min -0.347
_refine_diff_density_rms 0.048
_refine_ls_extinction_method none
_refine_ls_goodness_of_fit_ref 1.047
_refine_ls_hydrogen_treatment mixed
_refine_ls_matrix_type full
_refine_ls_number_parameters 136
_refine_ls_number_reflns 2421
_refine_ls_number_restraints 0
_refine_ls_restrained_S_all 1.047
_refine_ls_R_factor_all 0.0509
_refine_ls_R_factor_gt 0.0413
_refine_ls_shift/su_max 0.001
_refine_ls_shift/su_mean 0.000
_refine_ls_structure_factor_coef Fsqd
_refine_ls_weighting_details 'calc w=1/[\s^2^(Fo^2^)+(0.0554P)^2^+0.3594P] where P=(Fo^2^+2Fc^2^)/3'
_refine_ls_weighting_scheme calc
_refine_ls_wR_factor_gt 0.1093
_refine_ls_wR_factor_ref 0.1153
_reflns_number_gt 2027
_reflns_number_total 2421
_reflns_threshold_expression >2sigma(I)
_cod_data_source_file jo800663g-File004.cif
_cod_data_source_block yt6
_cod_depositor_comments
;
The following automatic conversions were performed:
'_symmetry_cell_setting' value 'Monoclinic' changed to 'monoclinic'
according to '/home/saulius/struct/CIF-dictionaries/cif_core.dic'
dictionary named 'cif_core.dic' version 2.4.1 from
2010-06-29.

'_exptl_absorpt_correction_type' value 'Empirical' changed to
'empirical' according to
'/home/saulius/struct/CIF-dictionaries/cif_core.dic' dictionary named
'cif_core.dic' version 2.4.1 from 2010-06-29.

Automatic conversion script
Id: cif_fix_enum 1527 2010-12-29 10:47:43Z saulius 
;
_cod_original_sg_symbol_H-M 'P 21/c'
_cod_database_code 4023489

loop_
_symmetry_equiv_pos_as_xyz
'x, y, z'
'-x, y+1/2, -z+1/2'
'-x, -y, -z'
'x, -y-1/2, z-1/2'

loop_
_atom_site_label
_atom_site_type_symbol
_atom_site_fract_x
_atom_site_fract_y
_atom_site_fract_z
_atom_site_U_iso_or_equiv
_atom_site_adp_type
_atom_site_occupancy
_atom_site_symmetry_multiplicity
_atom_site_calc_flag
_atom_site_refinement_flags
_atom_site_disorder_assembly
_atom_site_disorder_group
S1 S 0.23858(6) 0.65717(3) 0.61724(6) 0.04385(16) Uani 1 1 d . . .
N1 N 0.0214(2) 0.69488(8) 0.53918(17) 0.0397(3) Uani 1 1 d . . .
C5 C 0.2472(2) 0.59730(9) 0.7830(2) 0.0361(4) Uani 1 1 d . . .
O2 O 0.2584(2) 0.61500(10) 0.48255(19) 0.0679(5) Uani 1 1 d . . .
O1 O 0.36403(19) 0.71831(8) 0.6895(2) 0.0615(4) Uani 1 1 d . . .
C6 C 0.2903(3) 0.62539(10) 0.9467(2) 0.0432(4) Uani 1 1 d . . .
H6 H 0.3181 0.6753 0.9693 0.052 Uiso 1 1 calc R . .
C4 C 0.2078(3) 0.52262(10) 0.7492(2) 0.0435(4) Uani 1 1 d . . .
H4 H 0.1783 0.5041 0.6396 0.052 Uiso 1 1 calc R . .
N2 N -0.1299(2) 0.64315(10) 0.4682(2) 0.0522(4) Uani 1 1 d . . .
C2 C 0.2547(2) 0.50286(11) 1.0451(2) 0.0451(4) Uani 1 1 d . . .
C8 C -0.0330(3) 0.74890(11) 0.6441(3) 0.0529(5) Uani 1 1 d . . .
H8A H 0.0109 0.7982 0.6326 0.063 Uiso 1 1 calc R . .
H8B H 0.0184 0.7350 0.7640 0.063 Uiso 1 1 calc R . .
C7 C 0.2914(3) 0.57807(12) 1.0756(2) 0.0468(4) Uani 1 1 d . . .
H7 H 0.3171 0.5968 1.1845 0.056 Uiso 1 1 calc R . .
C1 C 0.2595(3) 0.45194(15) 1.1884(3) 0.0674(7) Uani 1 1 d . . .
H1A H 0.2310 0.4024 1.1455 0.101 Uiso 1 1 calc R . .
H1B H 0.1656 0.4678 1.2322 0.101 Uiso 1 1 calc R . .
H1C H 0.3850 0.4533 1.2784 0.101 Uiso 1 1 calc R . .
C3 C 0.2131(3) 0.47636(11) 0.8808(3) 0.0498(5) Uani 1 1 d . . .
H3 H 0.1882 0.4263 0.8588 0.060 Uiso 1 1 calc R . .
C9 C -0.2498(3) 0.74408(14) 0.5677(3) 0.0608(6) Uani 1 1 d . . .
H9A H -0.3032 0.7454 0.6553 0.073 Uiso 1 1 calc R . .
H9B H -0.3062 0.7833 0.4856 0.073 Uiso 1 1 calc R . .
C10 C -0.2772(3) 0.67107(13) 0.4836(3) 0.0588(5) Uani 1 1 d . . .
H10 H -0.3952 0.6470 0.4443 0.071 Uiso 1 1 calc R . .

loop_
_atom_site_aniso_label
_atom_site_aniso_U_11
_atom_site_aniso_U_22
_atom_site_aniso_U_33
_atom_site_aniso_U_23
_atom_site_aniso_U_13
_atom_site_aniso_U_12
S1 0.0448(3) 0.0495(3) 0.0449(3) 0.01103(19) 0.0256(2) 0.00704(19)
N1 0.0436(8) 0.0412(8) 0.0361(7) 0.0023(6) 0.0171(6) 0.0023(6)
C5 0.0346(8) 0.0390(8) 0.0365(8) 0.0030(7) 0.0156(6) 0.0027(7)
O2 0.0873(11) 0.0812(11) 0.0539(8) 0.0140(8) 0.0480(8) 0.0303(9)
O1 0.0458(7) 0.0602(9) 0.0787(10) 0.0200(8) 0.0242(7) -0.0080(7)
C6 0.0443(9) 0.0420(9) 0.0410(9) -0.0030(8) 0.0138(7) -0.0023(8)
C4 0.0494(10) 0.0405(9) 0.0422(9) -0.0022(7) 0.0193(8) 0.0033(8)
N2 0.0540(10) 0.0517(9) 0.0401(8) -0.0068(7) 0.0062(7) -0.0042(8)
C2 0.0372(9) 0.0522(11) 0.0479(10) 0.0154(9) 0.0184(7) 0.0090(8)
C8 0.0498(11) 0.0498(11) 0.0567(11) -0.0125(9) 0.0179(9) 0.0054(9)
C7 0.0456(10) 0.0607(12) 0.0326(8) -0.0002(8) 0.0132(7) 0.0022(9)
C1 0.0600(13) 0.0787(16) 0.0688(14) 0.0356(13) 0.0307(11) 0.0193(11)
C3 0.0534(11) 0.0374(9) 0.0603(12) 0.0038(8) 0.0237(9) 0.0024(8)
C9 0.0497(11) 0.0738(15) 0.0614(12) 0.0011(11) 0.0240(10) 0.0107(10)
C10 0.0420(10) 0.0716(14) 0.0541(12) 0.0033(10) 0.0087(9) -0.0085(10)

loop_
_atom_type_symbol
_atom_type_description
_atom_type_scat_dispersion_real
_atom_type_scat_dispersion_imag
_atom_type_scat_source
C C 0.0033 0.0016 'International Tables Vol C Tables 4.2.6.8 and 6.1.1.4'
H H 0.0000 0.0000 'International Tables Vol C Tables 4.2.6.8 and 6.1.1.4'
N N 0.0061 0.0033 'International Tables Vol C Tables 4.2.6.8 and 6.1.1.4'
O O 0.0106 0.0060 'International Tables Vol C Tables 4.2.6.8 and 6.1.1.4'
S S 0.1246 0.1234 'International Tables Vol C Tables 4.2.6.8 and 6.1.1.4'

loop_
_geom_angle_atom_site_label_1
_geom_angle_atom_site_label_2
_geom_angle_atom_site_label_3
_geom_angle
_geom_angle_site_symmetry_1
_geom_angle_site_symmetry_3
_geom_angle_publ_flag
O2 S1 O1 120.04(10) . . ?
O2 S1 N1 106.97(8) . . ?
O1 S1 N1 103.92(8) . . ?
O2 S1 C5 109.00(9) . . ?
O1 S1 C5 108.69(9) . . ?
N1 S1 C5 107.50(7) . . ?
N2 N1 C8 109.09(14) . . ?
N2 N1 S1 114.01(12) . . ?
C8 N1 S1 119.41(12) . . ?
C4 C5 C6 120.65(16) . . ?
C4 C5 S1 119.78(13) . . ?
C6 C5 S1 119.56(14) . . ?
C7 C6 C5 119.11(17) . . ?
C3 C4 C5 119.07(17) . . ?
C10 N2 N1 106.61(17) . . ?
C3 C2 C7 118.41(16) . . ?
C3 C2 C1 121.27(19) . . ?
C7 C2 C1 120.32(19) . . ?
N1 C8 C9 102.01(16) . . ?
C6 C7 C2 121.19(17) . . ?
C4 C3 C2 121.55(18) . . ?
C10 C9 C8 100.71(17) . . ?
N2 C10 C9 116.06(18) . . ?

loop_
_geom_bond_atom_site_label_1
_geom_bond_atom_site_label_2
_geom_bond_distance
_geom_bond_site_symmetry_2
_geom_bond_publ_flag
S1 O2 1.4264(15) . ?
S1 O1 1.4311(16) . ?
S1 N1 1.6578(15) . ?
S1 C5 1.7541(17) . ?
N1 N2 1.418(2) . ?
N1 C8 1.480(2) . ?
C5 C4 1.390(3) . ?
C5 C6 1.392(2) . ?
C6 C7 1.384(3) . ?
C4 C3 1.381(3) . ?
N2 C10 1.270(3) . ?
C2 C3 1.388(3) . ?
C2 C7 1.393(3) . ?
C2 C1 1.513(3) . ?
C8 C9 1.511(3) . ?
C9 C10 1.477(3) . ?

loop_
_cod_related_entry_id
_cod_related_entry_database
_cod_related_entry_code
1 ChemSpider 30658690
